data_4036929
loop_
_publ_author_name
'Niu, Guangle'
'Liu, Weimin'
'Zhou, Bingjiang'
'Xiao, Hongyan'
'Zhang, Hongyan'
'Wu, Jiasheng'
'Ge, Jiechao'
'Wang, Pengfei'

_publ_section_title
;
 Deep-Red and Near-Infrared Xanthene Dyes for Rapid Live Cell Imaging.
;
_journal_issue 17
_journal_name_full 'The Journal of organic chemistry'
_journal_page_first 7393
_journal_page_last 7399
_journal_paper_doi 10.1021/acs.joc.6b00981
_journal_volume 81
_journal_year 2016
_chemical_formula_moiety 'C23 H27 N2 O, Cl O4'
_chemical_formula_sum 'C23 H27 Cl N2 O5'
_chemical_formula_weight 446.91
_space_group_crystal_system monoclinic
_space_group_IT_number 14
_space_group_name_Hall '-P 2yn'
_space_group_name_H-M_alt 'P 1 21/n 1'
_atom_sites_solution_hydrogens geom
_atom_sites_solution_primary direct
_audit_creation_date 2015-06-23
_audit_creation_method
;
Olex2 1.2
(compiled 2015.01.26 svn.r3150 for OlexSys, GUI svn.r4998)
;
_cell_angle_alpha 90
_cell_angle_beta 98.538(3)
_cell_angle_gamma 90
_cell_formula_units_Z 4
_cell_length_a 7.6833(17)
_cell_length_b 16.259(4)
_cell_length_c 17.707(4)
_cell_measurement_reflns_used 5669
_cell_measurement_temperature 173.1500
_cell_measurement_theta_max 27.4820
_cell_measurement_theta_min 1.7092
_cell_volume 2187.5(9)
_computing_cell_refinement 'CrystalClear (Rigaku Inc., 2007)'
_computing_data_collection 'CrystalClear (Rigaku Inc., 2007)'
_computing_data_reduction 'CrystalClear (Rigaku Inc., 2007)'
_computing_molecular_graphics 'Olex2 (Dolomanov et al., 2009)'
_computing_publication_material 'CIFTAB (Sheldrick, 2013)'
_computing_structure_refinement 'SHELXL (Sheldrick, 2014)'
_computing_structure_solution
;
'SHELXT (Sheldrick, 2014)'
;
_diffrn_ambient_temperature 173.1500
_diffrn_detector_area_resol_mean 28.5714
_diffrn_measured_fraction_theta_full 0.996
_diffrn_measured_fraction_theta_max 0.995
_diffrn_measurement_details
;
scan:
	Number of images: 360
	           Slice: -110.0000 - 70.0000
	     Image width: 0.5000
	        Exp time: 12.0000
	   Rotation axis: Omega
	           Omega: 0.0000
	             Chi: 45.0000
	             Phi: 180.0000
	             XTD: 45.1140
	          2theta: -19.7743
scan:
	Number of images: 300
	           Slice: -80.0000 - 70.0000
	     Image width: 0.5000
	        Exp time: 12.0000
	   Rotation axis: Omega
	           Omega: 0.0000
	             Chi: 45.0000
	             Phi: 0.0000
	             XTD: 45.1140
	          2theta: -19.7743
;
_diffrn_measurement_device
;
Saturn724+ (2x2 bin mode)
;
_diffrn_measurement_device_details
;
AFC10: Fixed Chi 2 circle
;
_diffrn_measurement_device_type 'Saturn724+ CCD'
_diffrn_measurement_method '\w scans at fixed \c = 45\%'
_diffrn_orient_matrix_type d*Trek
_diffrn_orient_matrix_UB_11 0.0001
_diffrn_orient_matrix_UB_12 -0.0003
_diffrn_orient_matrix_UB_13 0.1316
_diffrn_orient_matrix_UB_21 -0.0407
_diffrn_orient_matrix_UB_22 -0.0461
_diffrn_orient_matrix_UB_23 -0.0001
_diffrn_orient_matrix_UB_31 0.0423
_diffrn_orient_matrix_UB_32 -0.0374
_diffrn_orient_matrix_UB_33 0.0084
_diffrn_radiation_detector CCD
_diffrn_radiation_monochromator 'Graphite Monochromator'
_diffrn_radiation_type MoK\a
_diffrn_radiation_wavelength 0.71073
_diffrn_reflns_av_R_equivalents 0.0369
_diffrn_reflns_av_unetI/netI 0.0361
_diffrn_reflns_Laue_measured_fraction_full 0.996
_diffrn_reflns_Laue_measured_fraction_max 0.995
_diffrn_reflns_limit_h_max 9
_diffrn_reflns_limit_h_min -9
_diffrn_reflns_limit_k_max 21
_diffrn_reflns_limit_k_min -21
_diffrn_reflns_limit_l_max 22
_diffrn_reflns_limit_l_min -22
_diffrn_reflns_number 15434
_diffrn_reflns_point_group_measured_fraction_full 0.996
_diffrn_reflns_point_group_measured_fraction_max 0.995
_diffrn_reflns_theta_full 26.000
_diffrn_reflns_theta_max 27.481
_diffrn_reflns_theta_min 2.759
_diffrn_source 'Sealed Tube'
_diffrn_source_current 30.0000
_diffrn_source_power 1.5000
_diffrn_source_voltage 50.0000
_exptl_absorpt_coefficient_mu 0.212
_exptl_absorpt_correction_T_max 1.0000
_exptl_absorpt_correction_T_min 0.8023
_exptl_absorpt_correction_type multi-scan
_exptl_absorpt_process_details 'CrystalClear (Rigaku Inc., 2007)'
_exptl_crystal_colour black
_exptl_crystal_colour_primary black
_exptl_crystal_density_diffrn 1.357
_exptl_crystal_description plate
_exptl_crystal_F_000 944
_exptl_crystal_size_max 0.47
_exptl_crystal_size_mid 0.37
_exptl_crystal_size_min 0.07
_refine_diff_density_max 0.515
_refine_diff_density_min -0.337
_refine_diff_density_rms 0.062
_refine_ls_extinction_method none
_refine_ls_goodness_of_fit_ref 1.212
_refine_ls_hydrogen_treatment constr
_refine_ls_matrix_type full
_refine_ls_number_parameters 284
_refine_ls_number_reflns 4979
_refine_ls_number_restraints 0
_refine_ls_restrained_S_all 1.212
_refine_ls_R_factor_all 0.0800
_refine_ls_R_factor_gt 0.0720
_refine_ls_shift/su_max 0.001
_refine_ls_shift/su_mean 0.000
_refine_ls_structure_factor_coef Fsqd
_refine_ls_weighting_details 'w=1/[\s^2^(Fo^2^)+(0.0495P)^2^+1.9018P] where P=(Fo^2^+2Fc^2^)/3'
_refine_ls_weighting_scheme calc
_refine_ls_wR_factor_gt 0.1538
_refine_ls_wR_factor_ref 0.1585
_reflns_Friedel_coverage 0.000
_reflns_number_gt 4547
_reflns_number_total 4979
_reflns_threshold_expression 'I > 2\s(I)'
_cod_data_source_file jo6b00981_si_001.cif
_cod_data_source_block sa4191
_cod_original_cell_volume 2187.4(8)
_cod_database_code 4036929
_shelx_space_group_comment
;
The symmetry employed for this shelxl refinement is uniquely defined
by the following loop, which should always be used as a source of
symmetry information in preference to the above space-group names.
They are only intended as comments.
;
_diffrn_number_total 5164
_olex2_refinement_description
;
1. Fixed Uiso
 At 1.2 times of:
  All C(H) groups, All C(H,H) groups
 At 1.5 times of:
  All C(H,H,H) groups
2.a Secondary CH2 refined with riding coordinates:
 C2(H2A,H2B), C4(H4A,H4B), C16(H16A,H16B), C17(H17A,H17B)
2.b Aromatic/amide H refined with riding coordinates:
 C6(H6), C7(H7), C10(H10), C11(H11), C18(H18), C20(H20), C21(H21)
2.c Idealised Me refined as rotating group:
 C1(H1A,H1B,H1C), C3(H3A,H3B,H3C), C22(H22A,H22B,H22C), C23(H23A,H23B,H23C)
;
_shelx_shelxl_version_number 2014/7
_olex2_submission_special_instructions 'No special instructions were received'

loop_
_space_group_symop_operation_xyz
'x, y, z'
'-x+1/2, y+1/2, -z+1/2'
'-x, -y, -z'
'x-1/2, -y-1/2, z-1/2'

loop_
_atom_site_label
_atom_site_type_symbol
_atom_site_fract_x
_atom_site_fract_y
_atom_site_fract_z
_atom_site_U_iso_or_equiv
_atom_site_adp_type
_atom_site_occupancy
_atom_site_site_symmetry_order
_atom_site_calc_flag
_atom_site_refinement_flags_posn
O1 O 0.7434(2) 0.55694(10) 0.54031(9) 0.0269(4) Uani 1 1 d .
N1 N 0.5714(3) 0.83229(12) 0.58099(12) 0.0338(5) Uani 1 1 d .
N2 N 1.1240(3) 0.21934(13) 0.63573(13) 0.0360(5) Uani 1 1 d .
C1 C 0.8617(4) 0.8537(2) 0.66037(19) 0.0524(8) Uani 1 1 d .
H1A H 0.9141 0.8133 0.6312 0.079 Uiso 1 1 calc GR
H1B H 0.9198 0.8531 0.7122 0.079 Uiso 1 1 calc GR
H1C H 0.8735 0.9072 0.6388 0.079 Uiso 1 1 calc GR
C2 C 0.6692(4) 0.83422(17) 0.65860(15) 0.0404(7) Uani 1 1 d .
H2A H 0.6584 0.7812 0.6826 0.049 Uiso 1 1 calc R
H2B H 0.6172 0.8752 0.6882 0.049 Uiso 1 1 calc R
C3 C 0.2973(5) 0.9141(2) 0.5674(3) 0.0696(11) Uani 1 1 d .
H3A H 0.2323 0.8691 0.5419 0.104 Uiso 1 1 calc GR
H3B H 0.2466 0.9651 0.5478 0.104 Uiso 1 1 calc GR
H3C H 0.2929 0.9109 0.6212 0.104 Uiso 1 1 calc GR
C4 C 0.4862(4) 0.90955(15) 0.55380(17) 0.0417(7) Uani 1 1 d .
H4A H 0.4902 0.9151 0.4995 0.050 Uiso 1 1 calc R
H4B H 0.5511 0.9552 0.5797 0.050 Uiso 1 1 calc R
C5 C 0.5680(3) 0.76468(14) 0.53580(14) 0.0296(5) Uani 1 1 d .
C6 C 0.4762(3) 0.76585(15) 0.45930(15) 0.0320(5) Uani 1 1 d .
H6 H 0.4126 0.8125 0.4419 0.038 Uiso 1 1 calc R
C7 C 0.4795(3) 0.70083(15) 0.41146(14) 0.0311(5) Uani 1 1 d .
H7 H 0.4199 0.7041 0.3618 0.037 Uiso 1 1 calc R
C8 C 0.5726(3) 0.62774(14) 0.43601(14) 0.0276(5) Uani 1 1 d .
C9 C 0.6549(3) 0.62637(14) 0.51232(13) 0.0256(5) Uani 1 1 d .
C10 C 0.6560(3) 0.69140(14) 0.56196(14) 0.0289(5) Uani 1 1 d .
H10 H 0.7136 0.6873 0.6119 0.035 Uiso 1 1 calc R
C11 C 0.5886(3) 0.55897(15) 0.39001(14) 0.0289(5) Uani 1 1 d .
H11 H 0.5338 0.5590 0.3395 0.035 Uiso 1 1 calc R
C12 C 0.6845(3) 0.49105(15) 0.41850(13) 0.0280(5) Uani 1 1 d .
C13 C 0.7591(3) 0.49094(14) 0.49543(13) 0.0243(5) Uani 1 1 d .
C14 C 0.8524(3) 0.42316(14) 0.53246(13) 0.0251(5) Uani 1 1 d .
C15 C 0.8902(3) 0.35470(14) 0.48766(13) 0.0276(5) Uani 1 1 d .
C16 C 0.8532(4) 0.36110(18) 0.40179(15) 0.0450(7) Uani 1 1 d .
H16A H 0.9580 0.3817 0.3836 0.054 Uiso 1 1 calc R
H16B H 0.8305 0.3063 0.3809 0.054 Uiso 1 1 calc R
C17 C 0.7017(4) 0.41525(17) 0.37152(15) 0.0398(6) Uani 1 1 d .
H17A H 0.5939 0.3836 0.3686 0.048 Uiso 1 1 calc R
H17B H 0.7145 0.4320 0.3200 0.048 Uiso 1 1 calc R
C18 C 0.9751(3) 0.28731(15) 0.52285(14) 0.0297(5) Uani 1 1 d .
H18 H 0.9953 0.2420 0.4933 0.036 Uiso 1 1 calc R
C19 C 1.0326(3) 0.28462(15) 0.60227(14) 0.0292(5) Uani 1 1 d .
C20 C 0.9962(3) 0.35404(15) 0.64613(14) 0.0314(5) Uani 1 1 d .
H20 H 1.0332 0.3545 0.6986 0.038 Uiso 1 1 calc R
C21 C 0.9071(3) 0.42030(15) 0.61176(13) 0.0294(5) Uani 1 1 d .
H21 H 0.8821 0.4645 0.6417 0.035 Uiso 1 1 calc R
C22 C 1.1937(4) 0.2203(2) 0.71683(16) 0.0501(8) Uani 1 1 d .
H22A H 1.2515 0.2719 0.7297 0.075 Uiso 1 1 calc GR
H22B H 1.2766 0.1762 0.7281 0.075 Uiso 1 1 calc GR
H22C H 1.0991 0.2135 0.7461 0.075 Uiso 1 1 calc GR
C23 C 1.1393(4) 0.14249(16) 0.59514(18) 0.0427(7) Uani 1 1 d .
H23A H 1.0246 0.1188 0.5812 0.064 Uiso 1 1 calc GR
H23B H 1.2127 0.1050 0.6275 0.064 Uiso 1 1 calc GR
H23C H 1.1907 0.1530 0.5499 0.064 Uiso 1 1 calc GR
Cl1 Cl 0.18559(9) 0.41482(4) 0.21756(3) 0.03626(19) Uani 1 1 d .
O2 O 0.3142(3) 0.45518(17) 0.27048(14) 0.0671(7) Uani 1 1 d .
O3 O 0.0196(3) 0.45415(18) 0.21951(16) 0.0722(7) Uani 1 1 d .
O4 O 0.2281(4) 0.42244(15) 0.14190(12) 0.0601(6) Uani 1 1 d .
O5 O 0.1724(4) 0.33061(14) 0.23739(15) 0.0819(9) Uani 1 1 d .

loop_
_atom_site_aniso_label
_atom_site_aniso_U_11
_atom_site_aniso_U_22
_atom_site_aniso_U_33
_atom_site_aniso_U_23
_atom_site_aniso_U_13
_atom_site_aniso_U_12
O1 0.0311(9) 0.0215(8) 0.0274(8) 0.0006(6) 0.0018(7) 0.0031(7)
N1 0.0425(12) 0.0234(10) 0.0349(11) 0.0022(8) 0.0038(9) 0.0051(9)
N2 0.0404(12) 0.0290(11) 0.0387(12) 0.0086(9) 0.0061(10) 0.0087(9)
C1 0.0545(19) 0.0504(18) 0.0476(17) -0.0121(14) -0.0077(14) 0.0090(15)
C2 0.0640(19) 0.0286(13) 0.0293(13) -0.0011(10) 0.0086(12) 0.0115(13)
C3 0.052(2) 0.0465(19) 0.107(3) -0.020(2) 0.000(2) 0.0153(16)
C4 0.0529(17) 0.0199(12) 0.0493(16) -0.0013(11) -0.0027(13) 0.0045(11)
C5 0.0309(12) 0.0232(11) 0.0353(13) 0.0043(10) 0.0066(10) 0.0006(9)
C6 0.0302(12) 0.0268(12) 0.0381(13) 0.0068(10) 0.0021(10) 0.0032(10)
C7 0.0284(12) 0.0298(12) 0.0331(12) 0.0058(10) -0.0020(10) -0.0001(10)
C8 0.0255(11) 0.0254(12) 0.0311(12) 0.0024(9) 0.0015(9) -0.0035(9)
C9 0.0243(11) 0.0211(11) 0.0313(12) 0.0058(9) 0.0041(9) 0.0007(9)
C10 0.0319(12) 0.0263(12) 0.0283(11) 0.0020(9) 0.0033(9) 0.0028(10)
C11 0.0289(12) 0.0296(12) 0.0266(11) 0.0021(9) -0.0007(9) -0.0034(10)
C12 0.0288(12) 0.0259(12) 0.0288(11) 0.0012(9) 0.0030(9) -0.0023(9)
C13 0.0228(11) 0.0236(11) 0.0271(11) -0.0016(9) 0.0057(9) -0.0036(9)
C14 0.0241(11) 0.0247(11) 0.0266(11) 0.0020(9) 0.0043(9) -0.0018(9)
C15 0.0276(12) 0.0264(11) 0.0291(12) -0.0017(9) 0.0046(9) -0.0006(9)
C16 0.0576(18) 0.0428(16) 0.0317(14) -0.0082(12) -0.0028(12) 0.0139(14)
C17 0.0535(17) 0.0341(14) 0.0297(13) -0.0028(11) -0.0013(12) 0.0057(12)
C18 0.0301(12) 0.0248(11) 0.0347(13) -0.0028(10) 0.0066(10) 0.0011(10)
C19 0.0260(12) 0.0272(12) 0.0354(12) 0.0061(10) 0.0085(10) 0.0015(9)
C20 0.0376(13) 0.0317(13) 0.0251(11) 0.0035(9) 0.0058(10) 0.0040(10)
C21 0.0344(13) 0.0267(12) 0.0274(11) 0.0010(9) 0.0059(10) 0.0023(10)
C22 0.061(2) 0.0505(18) 0.0383(15) 0.0118(13) 0.0042(14) 0.0238(15)
C23 0.0471(16) 0.0267(13) 0.0543(17) 0.0061(12) 0.0080(13) 0.0088(12)
Cl1 0.0453(4) 0.0296(3) 0.0303(3) -0.0027(2) -0.0062(3) -0.0030(3)
O2 0.0616(15) 0.0734(17) 0.0587(15) -0.0224(13) -0.0160(12) -0.0144(13)
O3 0.0498(14) 0.0822(19) 0.0836(19) 0.0042(15) 0.0067(13) 0.0095(13)
O4 0.0871(18) 0.0567(14) 0.0374(11) -0.0066(10) 0.0120(11) -0.0079(13)
O5 0.139(3) 0.0337(12) 0.0648(16) 0.0110(11) -0.0124(17) -0.0069(14)

loop_
_atom_type_symbol
_atom_type_description
_atom_type_scat_dispersion_real
_atom_type_scat_dispersion_imag
_atom_type_scat_source
C C 0.0033 0.0016 'International Tables Vol C Tables 4.2.6.8 and 6.1.1.4'
H H 0.0000 0.0000 'International Tables Vol C Tables 4.2.6.8 and 6.1.1.4'
Cl Cl 0.1484 0.1585 'International Tables Vol C Tables 4.2.6.8 and 6.1.1.4'
N N 0.0061 0.0033 'International Tables Vol C Tables 4.2.6.8 and 6.1.1.4'
O O 0.0106 0.0060 'International Tables Vol C Tables 4.2.6.8 and 6.1.1.4'

loop_
_geom_angle_atom_site_label_1
_geom_angle_atom_site_label_2
_geom_angle_atom_site_label_3
_geom_angle
C13 O1 C9 121.59(18)
C4 N1 C2 115.6(2)
C5 N1 C2 122.2(2)
C5 N1 C4 122.2(2)
C19 N2 C22 120.8(2)
C19 N2 C23 122.0(2)
C23 N2 C22 116.8(2)
H1A C1 H1B 109.5
H1A C1 H1C 109.5
H1B C1 H1C 109.5
C2 C1 H1A 109.5
C2 C1 H1B 109.5
C2 C1 H1C 109.5
N1 C2 C1 112.9(2)
N1 C2 H2A 109.0
N1 C2 H2B 109.0
C1 C2 H2A 109.0
C1 C2 H2B 109.0
H2A C2 H2B 107.8
H3A C3 H3B 109.5
H3A C3 H3C 109.5
H3B C3 H3C 109.5
C4 C3 H3A 109.5
C4 C3 H3B 109.5
C4 C3 H3C 109.5
N1 C4 C3 112.5(3)
N1 C4 H4A 109.1
N1 C4 H4B 109.1
C3 C4 H4A 109.1
C3 C4 H4B 109.1
H4A C4 H4B 107.8
N1 C5 C6 120.7(2)
N1 C5 C10 121.5(2)
C10 C5 C6 117.8(2)
C5 C6 H6 119.1
C7 C6 C5 121.9(2)
C7 C6 H6 119.1
C6 C7 H7 119.5
C6 C7 C8 121.0(2)
C8 C7 H7 119.5
C9 C8 C7 116.2(2)
C11 C8 C7 125.0(2)
C11 C8 C9 118.8(2)
O1 C9 C8 119.3(2)
O1 C9 C10 116.5(2)
C10 C9 C8 124.2(2)
C5 C10 H10 120.6
C9 C10 C5 118.8(2)
C9 C10 H10 120.6
C8 C11 H11 119.5
C12 C11 C8 121.0(2)
C12 C11 H11 119.5
C11 C12 C13 118.5(2)
C11 C12 C17 122.6(2)
C13 C12 C17 118.8(2)
O1 C13 C12 120.8(2)
O1 C13 C14 115.3(2)
C12 C13 C14 123.8(2)
C13 C14 C15 118.7(2)
C21 C14 C13 122.8(2)
C21 C14 C15 118.4(2)
C14 C15 C16 119.0(2)
C18 C15 C14 119.5(2)
C18 C15 C16 121.1(2)
C15 C16 H16A 108.5
C15 C16 H16B 108.5
H16A C16 H16B 107.5
C17 C16 C15 115.0(2)
C17 C16 H16A 108.5
C17 C16 H16B 108.5
C12 C17 H17A 108.7
C12 C17 H17B 108.7
C16 C17 C12 114.4(2)
C16 C17 H17A 108.7
C16 C17 H17B 108.7
H17A C17 H17B 107.6
C15 C18 H18 118.9
C15 C18 C19 122.2(2)
C19 C18 H18 118.9
N2 C19 C18 121.6(2)
N2 C19 C20 120.8(2)
C18 C19 C20 117.5(2)
C19 C20 H20 119.7
C21 C20 C19 120.5(2)
C21 C20 H20 119.7
C14 C21 H21 119.1
C20 C21 C14 121.7(2)
C20 C21 H21 119.1
N2 C22 H22A 109.5
N2 C22 H22B 109.5
N2 C22 H22C 109.5
H22A C22 H22B 109.5
H22A C22 H22C 109.5
H22B C22 H22C 109.5
N2 C23 H23A 109.5
N2 C23 H23B 109.5
N2 C23 H23C 109.5
H23A C23 H23B 109.5
H23A C23 H23C 109.5
H23B C23 H23C 109.5
O2 Cl1 O3 108.26(17)
O2 Cl1 O4 110.18(16)
O2 Cl1 O5 110.55(17)
O4 Cl1 O3 108.18(16)
O5 Cl1 O3 109.15(19)
O5 Cl1 O4 110.46(16)

loop_
_geom_bond_atom_site_label_1
_geom_bond_atom_site_label_2
_geom_bond_distance
O1 C9 1.372(3)
O1 C13 1.351(3)
N1 C2 1.466(3)
N1 C4 1.465(3)
N1 C5 1.358(3)
N2 C19 1.359(3)
N2 C22 1.456(3)
N2 C23 1.455(3)
C1 H1A 0.9600
C1 H1B 0.9600
C1 H1C 0.9600
C1 C2 1.508(4)
C2 H2A 0.9700
C2 H2B 0.9700
C3 H3A 0.9600
C3 H3B 0.9600
C3 H3C 0.9600
C3 C4 1.507(5)
C4 H4A 0.9700
C4 H4B 0.9700
C5 C6 1.431(3)
C5 C10 1.413(3)
C6 H6 0.9300
C6 C7 1.357(4)
C7 H7 0.9300
C7 C8 1.421(3)
C8 C9 1.404(3)
C8 C11 1.400(3)
C9 C10 1.374(3)
C10 H10 0.9300
C11 H11 0.9300
C11 C12 1.381(3)
C12 C13 1.397(3)
C12 C17 1.504(3)
C13 C14 1.421(3)
C14 C15 1.422(3)
C14 C21 1.405(3)
C15 C16 1.508(4)
C15 C18 1.376(3)
C16 H16A 0.9700
C16 H16B 0.9700
C16 C17 1.494(4)
C17 H17A 0.9700
C17 H17B 0.9700
C18 H18 0.9300
C18 C19 1.411(3)
C19 C20 1.421(3)
C20 H20 0.9300
C20 C21 1.370(3)
C21 H21 0.9300
C22 H22A 0.9600
C22 H22B 0.9600
C22 H22C 0.9600
C23 H23A 0.9600
C23 H23B 0.9600
C23 H23C 0.9600
Cl1 O2 1.418(2)
Cl1 O3 1.432(3)
Cl1 O4 1.431(2)
Cl1 O5 1.421(2)

loop_
_geom_torsion_atom_site_label_1
_geom_torsion_atom_site_label_2
_geom_torsion_atom_site_label_3
_geom_torsion_atom_site_label_4
_geom_torsion
O1 C9 C10 C5 179.5(2)
O1 C13 C14 C15 -173.7(2)
O1 C13 C14 C21 7.2(3)
N1 C5 C6 C7 176.0(2)
N1 C5 C10 C9 -176.9(2)
N2 C19 C20 C21 178.7(2)
C2 N1 C4 C3 -93.8(3)
C2 N1 C5 C6 -177.8(2)
C2 N1 C5 C10 1.4(4)
C4 N1 C2 C1 -93.3(3)
C4 N1 C5 C6 -1.4(4)
C4 N1 C5 C10 177.8(2)
C5 N1 C2 C1 83.3(3)
C5 N1 C4 C3 89.6(3)
C5 C6 C7 C8 1.1(4)
C6 C5 C10 C9 2.4(3)
C6 C7 C8 C9 1.9(4)
C6 C7 C8 C11 -177.5(2)
C7 C8 C9 O1 178.4(2)
C7 C8 C9 C10 -2.8(4)
C7 C8 C11 C12 178.9(2)
C8 C9 C10 C5 0.6(4)
C8 C11 C12 C13 2.7(4)
C8 C11 C12 C17 178.7(2)
C9 O1 C13 C12 -0.3(3)
C9 O1 C13 C14 -179.27(19)
C9 C8 C11 C12 -0.5(4)
C10 C5 C6 C7 -3.2(4)
C11 C8 C9 O1 -2.1(3)
C11 C8 C9 C10 176.7(2)
C11 C12 C13 O1 -2.3(3)
C11 C12 C13 C14 176.5(2)
C11 C12 C17 C16 160.9(3)
C12 C13 C14 C15 7.4(3)
C12 C13 C14 C21 -171.7(2)
C13 O1 C9 C8 2.6(3)
C13 O1 C9 C10 -176.3(2)
C13 C12 C17 C16 -23.2(4)
C13 C14 C15 C16 8.5(3)
C13 C14 C15 C18 -177.8(2)
C13 C14 C21 C20 179.7(2)
C14 C15 C16 C17 -31.1(4)
C14 C15 C18 C19 -2.4(4)
C15 C14 C21 C20 0.6(4)
C15 C16 C17 C12 37.3(4)
C15 C18 C19 N2 -176.7(2)
C15 C18 C19 C20 1.4(4)
C16 C15 C18 C19 171.2(2)
C17 C12 C13 O1 -178.4(2)
C17 C12 C13 C14 0.4(4)
C18 C15 C16 C17 155.3(3)
C18 C19 C20 C21 0.6(4)
C19 C20 C21 C14 -1.6(4)
C21 C14 C15 C16 -172.3(2)
C21 C14 C15 C18 1.4(3)
C22 N2 C19 C18 175.3(2)
C22 N2 C19 C20 -2.7(4)
C23 N2 C19 C18 -11.9(4)
C23 N2 C19 C20 170.1(2)
